data_4034543
loop_
_publ_author_name
'Massaro, Nicholas P.'
'Chatterji, Aayushi'
'Sharma, Indrajeet'

_publ_section_title
;
 Three-Component Approach to Pyridine-Stabilized Ketenimines for the
 Synthesis of Diverse Heterocycles.
;
_journal_issue 21
_journal_name_full 'The Journal of organic chemistry'
_journal_page_first 13676
_journal_page_last 13685
_journal_paper_doi 10.1021/acs.joc.9b01906
_journal_volume 84
_journal_year 2019
_chemical_formula_moiety 'C19 H22 N2 O4 S'
_chemical_formula_sum 'C19 H22 N2 O4 S'
_chemical_formula_weight 374.44
_space_group_crystal_system monoclinic
_space_group_IT_number 14
_space_group_name_Hall '-P 2ybc'
_space_group_name_H-M_alt 'P 1 21/c 1'
_atom_sites_solution_hydrogens geom
_atom_sites_solution_primary dual
_atom_sites_solution_secondary difmap
_audit_creation_method SHELXL-2014/7
_cell_angle_alpha 90
_cell_angle_beta 80.212(18)
_cell_angle_gamma 90
_cell_formula_units_Z 4
_cell_length_a 17.08(3)
_cell_length_b 14.32(2)
_cell_length_c 7.997(12)
_cell_measurement_reflns_used 1725
_cell_measurement_temperature 100(2)
_cell_measurement_theta_max 19.43
_cell_measurement_theta_min 2.42
_cell_volume 1927(5)
_computing_cell_refinement 'SAINT (Bruker, 2007)'
_computing_data_collection 'APEX2 (Bruker, 2007)'
_computing_data_reduction 'SAINT (Bruker, 2007)'
_computing_molecular_graphics 'Mercury (CCDC, 2017)'
_computing_publication_material 'SHELXL-2014/7 (Sheldrick, 2015b)'
_computing_structure_refinement 'SHELXL-2014/7 (Sheldrick, 2015b)'
_computing_structure_solution 'SHELXT (Sheldrick, 2015a)'
_diffrn_ambient_temperature 100(2)
_diffrn_measured_fraction_theta_full 0.996
_diffrn_measured_fraction_theta_max 0.996
_diffrn_measurement_device_type 'Bruker APEX CCD'
_diffrn_measurement_method '\f and \w scans'
_diffrn_radiation_type MoK\a
_diffrn_radiation_wavelength 0.71073
_diffrn_reflns_av_R_equivalents 0.1331
_diffrn_reflns_av_unetI/netI 0.1157
_diffrn_reflns_Laue_measured_fraction_full 0.996
_diffrn_reflns_Laue_measured_fraction_max 0.996
_diffrn_reflns_limit_h_max 18
_diffrn_reflns_limit_h_min -18
_diffrn_reflns_limit_k_max 15
_diffrn_reflns_limit_k_min -15
_diffrn_reflns_limit_l_max 8
_diffrn_reflns_limit_l_min -8
_diffrn_reflns_number 18669
_diffrn_reflns_point_group_measured_fraction_full 0.996
_diffrn_reflns_point_group_measured_fraction_max 0.996
_diffrn_reflns_theta_full 22.986
_diffrn_reflns_theta_max 22.986
_diffrn_reflns_theta_min 1.867
_exptl_absorpt_coefficient_mu 0.194
_exptl_absorpt_correction_T_max 0.992
_exptl_absorpt_correction_T_min 0.937
_exptl_absorpt_correction_type multi-scan
_exptl_absorpt_process_details 'SADABS (Sheldrick, 2015c)'
_exptl_crystal_colour colourless
_exptl_crystal_density_diffrn 1.290
_exptl_crystal_description plate
_exptl_crystal_F_000 792
_exptl_crystal_size_max 0.340
_exptl_crystal_size_mid 0.180
_exptl_crystal_size_min 0.040
_refine_diff_density_max 0.375
_refine_diff_density_min -0.652
_refine_diff_density_rms 0.089
_refine_ls_extinction_method none
_refine_ls_goodness_of_fit_ref 1.008
_refine_ls_hydrogen_treatment constr
_refine_ls_matrix_type full
_refine_ls_number_parameters 239
_refine_ls_number_reflns 2662
_refine_ls_number_restraints 0
_refine_ls_restrained_S_all 1.008
_refine_ls_R_factor_all 0.1209
_refine_ls_R_factor_gt 0.0781
_refine_ls_shift/su_max 0.000
_refine_ls_shift/su_mean 0.000
_refine_ls_structure_factor_coef Fsqd
_refine_ls_weighting_details 'w=1/[\s^2^(Fo^2^)+(0.1200P)^2^+3.8000P] where P=(Fo^2^+2Fc^2^)/3'
_refine_ls_weighting_scheme calc
_refine_ls_wR_factor_gt 0.1993
_refine_ls_wR_factor_ref 0.2334
_reflns_Friedel_coverage 0.000
_reflns_number_gt 1782
_reflns_number_total 2662
_reflns_threshold_expression 'I > 2\s(I)'
_cod_data_source_file jo9b01906_si_003.cif
_cod_data_source_block 17161
_cod_original_sg_symbol_H-M 'P 21/c'
_cod_database_code 4034543
_shelx_space_group_comment
; 
The symmetry employed for this shelxl refinement is uniquely defined 
by the following loop, which should always be used as a source of 
symmetry information in preference to the above space-group names. 
They are only intended as comments. 
;
_shelx_estimated_absorpt_t_min 0.937
_shelx_estimated_absorpt_t_max 0.992

loop_
_space_group_symop_operation_xyz
'x, y, z'
'-x, y+1/2, -z+1/2'
'-x, -y, -z'
'x, -y-1/2, z-1/2'

loop_
_atom_site_label
_atom_site_type_symbol
_atom_site_fract_x
_atom_site_fract_y
_atom_site_fract_z
_atom_site_U_iso_or_equiv
_atom_site_adp_type
_atom_site_occupancy
_atom_site_site_symmetry_order
_atom_site_calc_flag
_atom_site_refinement_flags_posn
_atom_site_refinement_flags_adp
S1 S 0.29098(9) 0.59905(9) 0.15441(19) 0.0319(5) Uani 1 1 d . .
O1 O 0.1945(2) 0.2581(2) 0.3402(5) 0.0364(11) Uani 1 1 d . .
O2 O 0.3195(2) 0.2503(2) 0.4088(5) 0.0398(11) Uani 1 1 d . .
O3 O 0.2644(2) 0.5512(2) 0.0130(5) 0.0355(10) Uani 1 1 d . .
O4 O 0.3286(2) 0.6907(2) 0.1195(5) 0.0360(11) Uani 1 1 d . .
N1 N 0.4086(3) 0.4109(3) 0.3538(6) 0.0283(12) Uani 1 1 d . .
N2 N 0.3540(3) 0.5393(3) 0.2419(6) 0.0288(12) Uani 1 1 d . .
C1 C 0.1190(4) 0.1170(4) 0.3206(9) 0.0478(18) Uani 1 1 d . .
H1A H 0.0688 0.1515 0.3335 0.072 Uiso 1 1 calc R U
H1B H 0.1090 0.0534 0.3642 0.072 Uiso 1 1 calc R U
H1C H 0.1430 0.1145 0.2003 0.072 Uiso 1 1 calc R U
C2 C 0.1752(4) 0.1660(4) 0.4194(8) 0.0364(15) Uani 1 1 d . .
H2A H 0.1498 0.1738 0.5394 0.044 Uiso 1 1 calc R U
H2B H 0.2243 0.1288 0.4161 0.044 Uiso 1 1 calc R U
C3 C 0.2684(3) 0.2951(4) 0.3510(8) 0.0323(14) Uani 1 1 d . .
C4 C 0.2741(3) 0.3903(3) 0.2865(7) 0.0305(14) Uani 1 1 d . .
H4 H 0.2304 0.4141 0.2404 0.037 Uiso 1 1 calc R U
C5 C 0.3380(3) 0.4482(4) 0.2875(7) 0.0276(14) Uani 1 1 d . .
C6 C 0.4091(3) 0.4146(3) 0.5260(8) 0.0309(14) Uani 1 1 d . .
C7 C 0.4772(3) 0.3847(3) 0.5860(8) 0.0310(15) Uani 1 1 d . .
H7 H 0.4790 0.3872 0.7040 0.037 Uiso 1 1 calc R U
C8 C 0.5431(4) 0.3509(3) 0.4724(8) 0.0326(15) Uani 1 1 d . .
H8 H 0.5893 0.3303 0.5131 0.039 Uiso 1 1 calc R U
C9 C 0.5398(3) 0.3478(3) 0.2977(8) 0.0311(14) Uani 1 1 d . .
H9 H 0.5842 0.3252 0.2203 0.037 Uiso 1 1 calc R U
C10 C 0.4723(3) 0.3776(3) 0.2372(7) 0.0282(14) Uani 1 1 d . .
C11 C 0.3368(4) 0.4507(4) 0.6425(8) 0.0352(15) Uani 1 1 d . .
H11A H 0.3225 0.5122 0.6031 0.053 Uiso 1 1 calc R U
H11B H 0.3485 0.4560 0.7579 0.053 Uiso 1 1 calc R U
H11C H 0.2925 0.4073 0.6421 0.053 Uiso 1 1 calc R U
C12 C 0.4639(3) 0.3744(4) 0.0524(7) 0.0317(14) Uani 1 1 d . .
H12A H 0.4227 0.3292 0.0369 0.047 Uiso 1 1 calc R U
H12B H 0.5146 0.3557 -0.0161 0.047 Uiso 1 1 calc R U
H12C H 0.4490 0.4364 0.0163 0.047 Uiso 1 1 calc R U
C13 C 0.2056(3) 0.6144(4) 0.3150(7) 0.0308(14) Uani 1 1 d . .
C14 C 0.1297(3) 0.5850(4) 0.2904(9) 0.0373(16) Uani 1 1 d . .
H14 H 0.1231 0.5569 0.1860 0.045 Uiso 1 1 calc R U
C15 C 0.0638(4) 0.5970(4) 0.4200(8) 0.0392(16) Uani 1 1 d . .
H15 H 0.0126 0.5780 0.4016 0.047 Uiso 1 1 calc R U
C16 C 0.0725(4) 0.6366(4) 0.5767(9) 0.0402(17) Uani 1 1 d . .
C17 C 0.1481(4) 0.6658(4) 0.6011(9) 0.0425(17) Uani 1 1 d . .
H17 H 0.1548 0.6921 0.7068 0.051 Uiso 1 1 calc R U
C18 C 0.2140(4) 0.6565(4) 0.4708(9) 0.0397(16) Uani 1 1 d . .
H18 H 0.2645 0.6786 0.4875 0.048 Uiso 1 1 calc R U
C19 C 0.0012(4) 0.6448(5) 0.7207(9) 0.0496(18) Uani 1 1 d . .
H19A H -0.0476 0.6517 0.6727 0.074 Uiso 1 1 calc R U
H19B H 0.0080 0.6994 0.7906 0.074 Uiso 1 1 calc R U
H19C H -0.0024 0.5884 0.7910 0.074 Uiso 1 1 calc R U

loop_
_atom_site_aniso_label
_atom_site_aniso_U_11
_atom_site_aniso_U_22
_atom_site_aniso_U_33
_atom_site_aniso_U_23
_atom_site_aniso_U_13
_atom_site_aniso_U_12
S1 0.0407(9) 0.0145(7) 0.0397(10) 0.0034(6) -0.0050(7) 0.0006(6)
O1 0.042(2) 0.019(2) 0.049(3) 0.0051(18) -0.007(2) -0.0015(17)
O2 0.046(3) 0.019(2) 0.056(3) 0.006(2) -0.016(2) -0.0027(19)
O3 0.052(3) 0.022(2) 0.032(2) -0.0043(17) -0.008(2) 0.0047(18)
O4 0.044(2) 0.0153(19) 0.047(3) 0.0092(17) -0.003(2) -0.0016(17)
N1 0.038(3) 0.016(2) 0.032(3) 0.001(2) -0.009(2) -0.003(2)
N2 0.039(3) 0.015(2) 0.033(3) 0.004(2) -0.009(2) 0.000(2)
C1 0.056(4) 0.031(3) 0.059(5) 0.004(3) -0.019(4) -0.012(3)
C2 0.049(4) 0.016(3) 0.043(4) 0.007(3) -0.006(3) -0.005(3)
C3 0.039(4) 0.020(3) 0.039(4) -0.007(3) -0.008(3) -0.004(3)
C4 0.037(3) 0.013(3) 0.041(4) 0.001(2) -0.007(3) 0.001(2)
C5 0.034(3) 0.021(3) 0.027(3) -0.001(2) -0.004(3) 0.000(2)
C6 0.042(4) 0.013(3) 0.039(4) -0.002(2) -0.009(3) -0.007(2)
C7 0.049(4) 0.013(3) 0.034(4) 0.002(2) -0.015(3) -0.006(3)
C8 0.043(4) 0.012(3) 0.045(4) 0.000(3) -0.015(3) -0.004(3)
C9 0.040(4) 0.014(3) 0.040(4) -0.003(2) -0.008(3) -0.003(2)
C10 0.035(3) 0.010(3) 0.039(4) -0.001(2) -0.004(3) -0.001(2)
C11 0.046(4) 0.027(3) 0.031(4) -0.002(3) -0.003(3) -0.001(3)
C12 0.041(3) 0.021(3) 0.034(4) -0.004(2) -0.006(3) 0.001(3)
C13 0.042(4) 0.015(3) 0.035(4) 0.000(2) -0.004(3) 0.002(2)
C14 0.040(4) 0.020(3) 0.053(4) 0.000(3) -0.011(3) 0.001(3)
C15 0.036(4) 0.027(3) 0.056(5) 0.004(3) -0.013(3) -0.003(3)
C16 0.042(4) 0.016(3) 0.058(5) -0.004(3) 0.002(3) 0.003(3)
C17 0.051(4) 0.019(3) 0.056(5) -0.006(3) -0.007(4) 0.003(3)
C18 0.040(4) 0.027(3) 0.052(5) -0.007(3) -0.008(3) 0.002(3)
C19 0.051(4) 0.038(4) 0.057(5) -0.008(3) -0.001(4) -0.001(3)

loop_
_atom_type_symbol
_atom_type_description
_atom_type_scat_dispersion_real
_atom_type_scat_dispersion_imag
_atom_type_scat_source
C C 0.0033 0.0016 'International Tables Vol C Tables 4.2.6.8 and 6.1.1.4'
H H 0.0000 0.0000 'International Tables Vol C Tables 4.2.6.8 and 6.1.1.4'
N N 0.0061 0.0033 'International Tables Vol C Tables 4.2.6.8 and 6.1.1.4'
O O 0.0106 0.0060 'International Tables Vol C Tables 4.2.6.8 and 6.1.1.4'
S S 0.1246 0.1234 'International Tables Vol C Tables 4.2.6.8 and 6.1.1.4'

loop_
_geom_angle_atom_site_label_1
_geom_angle_atom_site_label_2
_geom_angle_atom_site_label_3
_geom_angle
O3 S1 O4 117.1(2)
O3 S1 N2 113.8(2)
O4 S1 N2 104.6(2)
O3 S1 C13 107.0(3)
O4 S1 C13 107.7(2)
N2 S1 C13 106.0(3)
C3 O1 C2 117.0(4)
C6 N1 C10 123.0(5)
C6 N1 C5 118.9(5)
C10 N1 C5 118.1(5)
C5 N2 S1 119.9(4)
C2 C1 H1A 109.5
C2 C1 H1B 109.5
H1A C1 H1B 109.5
C2 C1 H1C 109.5
H1A C1 H1C 109.5
H1B C1 H1C 109.5
O1 C2 C1 107.7(5)
O1 C2 H2A 110.2
C1 C2 H2A 110.2
O1 C2 H2B 110.2
C1 C2 H2B 110.2
H2A C2 H2B 108.5
O2 C3 O1 122.3(5)
O2 C3 C4 127.6(5)
O1 C3 C4 110.1(5)
C5 C4 C3 124.8(5)
C5 C4 H4 117.6
C3 C4 H4 117.6
N2 C5 C4 134.3(5)
N2 C5 N1 107.3(4)
C4 C5 N1 118.4(5)
N1 C6 C7 118.5(5)
N1 C6 C11 119.1(5)
C7 C6 C11 122.4(6)
C6 C7 C8 120.3(6)
C6 C7 H7 119.8
C8 C7 H7 119.8
C7 C8 C9 119.3(5)
C7 C8 H8 120.3
C9 C8 H8 120.3
C10 C9 C8 120.6(5)
C10 C9 H9 119.7
C8 C9 H9 119.7
C9 C10 N1 118.2(5)
C9 C10 C12 123.6(5)
N1 C10 C12 118.2(5)
C6 C11 H11A 109.5
C6 C11 H11B 109.5
H11A C11 H11B 109.5
C6 C11 H11C 109.5
H11A C11 H11C 109.5
H11B C11 H11C 109.5
C10 C12 H12A 109.5
C10 C12 H12B 109.5
H12A C12 H12B 109.5
C10 C12 H12C 109.5
H12A C12 H12C 109.5
H12B C12 H12C 109.5
C14 C13 C18 119.0(6)
C14 C13 S1 121.4(5)
C18 C13 S1 119.6(5)
C15 C14 C13 120.1(6)
C15 C14 H14 120.0
C13 C14 H14 120.0
C14 C15 C16 120.9(6)
C14 C15 H15 119.5
C16 C15 H15 119.5
C17 C16 C15 119.0(6)
C17 C16 C19 120.4(6)
C15 C16 C19 120.7(6)
C16 C17 C18 120.6(6)
C16 C17 H17 119.7
C18 C17 H17 119.7
C17 C18 C13 120.4(6)
C17 C18 H18 119.8
C13 C18 H18 119.8
C16 C19 H19A 109.5
C16 C19 H19B 109.5
H19A C19 H19B 109.5
C16 C19 H19C 109.5
H19A C19 H19C 109.5
H19B C19 H19C 109.5

loop_
_geom_bond_atom_site_label_1
_geom_bond_atom_site_label_2
_geom_bond_distance
S1 O3 1.459(4)
S1 O4 1.467(4)
S1 N2 1.624(5)
S1 C13 1.785(6)
O1 C3 1.385(7)
O1 C2 1.476(7)
O2 C3 1.234(7)
N1 C6 1.379(8)
N1 C10 1.392(7)
N1 C5 1.497(7)
N2 C5 1.369(7)
C1 C2 1.515(8)
C1 H1A 0.9800
C1 H1B 0.9800
C1 H1C 0.9800
C2 H2A 0.9900
C2 H2B 0.9900
C3 C4 1.455(8)
C4 C5 1.371(8)
C4 H4 0.9500
C6 C7 1.399(8)
C6 C11 1.505(8)
C7 C8 1.406(8)
C7 H7 0.9500
C8 C9 1.409(8)
C8 H8 0.9500
C9 C10 1.391(8)
C9 H9 0.9500
C10 C12 1.510(8)
C11 H11A 0.9800
C11 H11B 0.9800
C11 H11C 0.9800
C12 H12A 0.9800
C12 H12B 0.9800
C12 H12C 0.9800
C13 C14 1.409(8)
C13 C18 1.414(9)
C14 C15 1.406(9)
C14 H14 0.9500
C15 C16 1.406(9)
C15 H15 0.9500
C16 C17 1.403(9)
C16 C19 1.532(9)
C17 C18 1.404(9)
C17 H17 0.9500
C18 H18 0.9500
C19 H19A 0.9800
C19 H19B 0.9800
C19 H19C 0.9800

loop_
_geom_hbond_atom_site_label_D
_geom_hbond_atom_site_label_H
_geom_hbond_atom_site_label_A
_geom_hbond_distance_DH
_geom_hbond_distance_HA
_geom_hbond_distance_DA
_geom_hbond_angle_DHA
_geom_hbond_site_symmetry_A
C11 H11B O3 0.98 2.66 3.337(8) 126.4 1_556
C12 H12A O2 0.98 2.46 3.400(8) 159.8 4_565
C12 H12C N2 0.98 2.66 3.229(8) 117.5 .
C18 H18 O4 0.95 2.49 3.290(8) 141.7 4_576

loop_
_geom_torsion_atom_site_label_1
_geom_torsion_atom_site_label_2
_geom_torsion_atom_site_label_3
_geom_torsion_atom_site_label_4
_geom_torsion
O3 S1 N2 C5 -49.4(5)
O4 S1 N2 C5 -178.4(4)
C13 S1 N2 C5 67.9(5)
C3 O1 C2 C1 -150.1(5)
C2 O1 C3 O2 6.9(8)
C2 O1 C3 C4 -172.8(5)
O2 C3 C4 C5 -3.3(10)
O1 C3 C4 C5 176.4(5)
S1 N2 C5 C4 -4.7(9)
S1 N2 C5 N1 176.6(3)
C3 C4 C5 N2 -176.4(6)
C3 C4 C5 N1 2.2(9)
C6 N1 C5 N2 93.5(5)
C10 N1 C5 N2 -83.9(5)
C6 N1 C5 C4 -85.4(6)
C10 N1 C5 C4 97.2(6)
C10 N1 C6 C7 1.0(7)
C5 N1 C6 C7 -176.3(4)
C10 N1 C6 C11 -179.2(5)
C5 N1 C6 C11 3.5(7)
N1 C6 C7 C8 -0.7(7)
C11 C6 C7 C8 179.6(5)
C6 C7 C8 C9 0.3(7)
C7 C8 C9 C10 -0.1(7)
C8 C9 C10 N1 0.4(7)
C8 C9 C10 C12 -178.6(5)
C6 N1 C10 C9 -0.9(7)
C5 N1 C10 C9 176.4(4)
C6 N1 C10 C12 178.3(4)
C5 N1 C10 C12 -4.5(6)
O3 S1 C13 C14 -1.7(5)
O4 S1 C13 C14 125.0(5)
N2 S1 C13 C14 -123.4(5)
O3 S1 C13 C18 177.9(4)
O4 S1 C13 C18 -55.4(5)
N2 S1 C13 C18 56.2(5)
C18 C13 C14 C15 -0.4(8)
S1 C13 C14 C15 179.2(4)
C13 C14 C15 C16 -1.2(8)
C14 C15 C16 C17 1.1(9)
C14 C15 C16 C19 -176.7(6)
C15 C16 C17 C18 0.6(9)
C19 C16 C17 C18 178.5(6)
C16 C17 C18 C13 -2.3(9)
C14 C13 C18 C17 2.2(8)
S1 C13 C18 C17 -177.5(4)
